data_7012596
loop_
_publ_author_name
'Bickley, Jamie F.'
'Bonar-Law, Richard'
'Lawson, Gavin T.'
'Richards, Philip I.'
'Rivals, Frederic'
'Steiner, Alexander'
'Zacchini, Stefano'

_publ_section_title
;
 Supramolecular variations on a molecular theme: the structural
 diversity of phosphazenes (RNH)6P3N3 in the solid state
;
_journal_issue 7
_journal_name_full 'Dalton Transactions'
_journal_page_first 1235
_journal_paper_doi 10.1039/b212308h
_journal_year 2003
_chemical_formula_sum 'C24 H60 N9 P3'
_chemical_formula_weight 567.72
_chemical_name_systematic
; 
? 
;
_space_group_IT_number 1
_symmetry_cell_setting triclinic
_symmetry_space_group_name_Hall 'P 1'
_symmetry_space_group_name_H-M 'P 1'
_atom_sites_solution_hydrogens geom
_atom_sites_solution_primary direct
_atom_sites_solution_secondary difmap
_audit_creation_method SHELXL-97
_cell_angle_alpha 101.117(3)
_cell_angle_beta 108.382(3)
_cell_angle_gamma 90.023(3)
_cell_formula_units_Z 2
_cell_length_a 10.4238(18)
_cell_length_b 11.4040(19)
_cell_length_c 14.704(2)
_cell_measurement_temperature 150(2)
_cell_volume 1624.1(4)
_computing_structure_refinement 'SHELXL-97 (Sheldrick, 1997)'
_computing_structure_solution 'SHELXS-97 (Sheldrick, 1990)'
_diffrn_ambient_temperature 150(2)
_diffrn_measured_fraction_theta_full 0.971
_diffrn_measured_fraction_theta_max 0.971
_diffrn_measurement_device_type 'Bruker-AXS Smart Apex CCD'
_diffrn_radiation_monochromator graphite
_diffrn_radiation_source 'fine-focus sealed tube'
_diffrn_radiation_type MoK\a
_diffrn_radiation_wavelength 0.71073
_diffrn_reflns_av_R_equivalents 0.0469
_diffrn_reflns_av_sigmaI/netI 0.0861
_diffrn_reflns_limit_h_max 13
_diffrn_reflns_limit_h_min -12
_diffrn_reflns_limit_k_max 14
_diffrn_reflns_limit_k_min -14
_diffrn_reflns_limit_l_max 8
_diffrn_reflns_limit_l_min -18
_diffrn_reflns_number 9422
_diffrn_reflns_theta_full 26.37
_diffrn_reflns_theta_max 26.37
_diffrn_reflns_theta_min 1.49
_exptl_absorpt_coefficient_mu 0.212
_exptl_absorpt_correction_type 'not applied'
_exptl_crystal_colour colourless
_exptl_crystal_density_diffrn 1.161
_exptl_crystal_density_method 'not measured'
_exptl_crystal_description prism
_exptl_crystal_F_000 624
_exptl_crystal_size_max 0.32
_exptl_crystal_size_mid 0.30
_exptl_crystal_size_min 0.23
_refine_diff_density_max 0.417
_refine_diff_density_min -0.347
_refine_diff_density_rms 0.057
_refine_ls_abs_structure_details 'Flack H D (1983), Acta Cryst. A39, 876-881'
_refine_ls_abs_structure_Flack 0.47(8)
_refine_ls_extinction_method none
_refine_ls_goodness_of_fit_ref 0.925
_refine_ls_hydrogen_treatment mixed
_refine_ls_matrix_type full
_refine_ls_number_parameters 721
_refine_ls_number_reflns 7736
_refine_ls_number_restraints 33
_refine_ls_restrained_S_all 0.923
_refine_ls_R_factor_all 0.0603
_refine_ls_R_factor_gt 0.0462
_refine_ls_shift/su_max 0.000
_refine_ls_shift/su_mean 0.000
_refine_ls_structure_factor_coef Fsqd
_refine_ls_weighting_details 'calc w=1/[\s^2^(Fo^2^)+(0.0500P)^2^+0.0000P] where P=(Fo^2^+2Fc^2^)/3'
_refine_ls_weighting_scheme calc
_refine_ls_wR_factor_gt 0.1001
_refine_ls_wR_factor_ref 0.1038
_reflns_number_gt 6083
_reflns_number_total 7736
_reflns_threshold_expression >2sigma(I)
_cod_data_source_file b212308h.txt
_cod_data_source_block P1(B212308H)
_cod_depositor_comments
;
The following automatic conversions were performed:
'_symmetry_cell_setting' value 'Triclinic' changed to 'triclinic'
according to '/home/saulius/struct/CIF-dictionaries/cif_core.dic'
dictionary named 'cif_core.dic' version 2.4.1 from 2010-06-29.

Automatic conversion script
Id: cif_fix_enum 1527 2010-12-29 10:47:43Z saulius 
;
_cod_original_cell_volume 1624.1(5)
_cod_original_sg_symbol_H-M P1
_cod_database_code 7012596

loop_
_symmetry_equiv_pos_as_xyz
'x, y, z'

loop_
_atom_site_label
_atom_site_type_symbol
_atom_site_fract_x
_atom_site_fract_y
_atom_site_fract_z
_atom_site_U_iso_or_equiv
_atom_site_adp_type
_atom_site_occupancy
_atom_site_symmetry_multiplicity
_atom_site_calc_flag
_atom_site_refinement_flags
_atom_site_disorder_assembly
_atom_site_disorder_group
P11 P 0.62622(11) 0.30209(9) 0.86246(8) 0.0168(3) Uani 1 1 d . . .
N11 N 0.6870(4) 0.2148(3) 0.9326(2) 0.0171(8) Uani 1 1 d . . .
P12 P 0.68373(11) 0.07505(10) 0.89681(8) 0.0172(3) Uani 1 1 d . . .
N12 N 0.5932(4) 0.0254(3) 0.7873(3) 0.0177(8) Uani 1 1 d . . .
P13 P 0.57148(11) 0.10643(10) 0.70851(8) 0.0176(3) Uani 1 1 d . . .
N13 N 0.5766(4) 0.2454(3) 0.7481(3) 0.0176(8) Uani 1 1 d . . .
N110 N 0.4931(4) 0.3664(3) 0.8784(3) 0.0205(9) Uani 1 1 d D . .
H110 H 0.428(4) 0.351(4) 0.833(3) 0.025 Uiso 1 1 d D . .
C111 C 0.4706(5) 0.4449(4) 0.9623(3) 0.0221(11) Uani 1 1 d . . .
C112 C 0.4912(6) 0.5749(4) 0.9569(4) 0.0357(14) Uani 1 1 d . . .
H11A H 0.5865 0.5930 0.9647 0.054 Uiso 1 1 calc R . .
H11B H 0.4665 0.6271 1.0092 0.054 Uiso 1 1 calc R . .
H11C H 0.4339 0.5886 0.8932 0.054 Uiso 1 1 calc R . .
C113 C 0.5669(5) 0.4211(4) 1.0570(3) 0.0275(12) Uani 1 1 d . . .
H11D H 0.6603 0.4403 1.0606 0.041 Uiso 1 1 calc R . .
H11E H 0.5559 0.3365 1.0593 0.041 Uiso 1 1 calc R . .
H11F H 0.5470 0.4712 1.1124 0.041 Uiso 1 1 calc R . .
C114 C 0.3263(5) 0.4200(4) 0.9573(4) 0.0338(13) Uani 1 1 d . . .
H11G H 0.2647 0.4347 0.8953 0.051 Uiso 1 1 calc R . .
H11H H 0.3077 0.4729 1.0120 0.051 Uiso 1 1 calc R . .
H11I H 0.3127 0.3364 0.9612 0.051 Uiso 1 1 calc R . .
N120 N 0.6368(4) -0.0048(3) 0.9636(3) 0.0204(9) Uani 1 1 d D . .
H120 H 0.693(4) 0.015(4) 1.014(2) 0.025 Uiso 1 1 d D . .
C121 C 0.4985(5) -0.0319(4) 0.9616(3) 0.0244(11) Uani 1 1 d . . .
C122 C 0.4185(5) 0.0783(4) 0.9643(4) 0.0344(13) Uani 1 1 d . . .
H12A H 0.4639 0.1374 1.0241 0.052 Uiso 1 1 calc R . .
H12B H 0.3271 0.0564 0.9635 0.052 Uiso 1 1 calc R . .
H12C H 0.4124 0.1127 0.9070 0.052 Uiso 1 1 calc R . .
C123 C 0.5126(6) -0.0811(5) 1.0540(4) 0.0371(13) Uani 1 1 d . . .
H12D H 0.5536 -0.0181 1.1120 0.056 Uiso 1 1 calc R . .
H12E H 0.5704 -0.1490 1.0555 0.056 Uiso 1 1 calc R . .
H12F H 0.4229 -0.1078 1.0534 0.056 Uiso 1 1 calc R . .
C124 C 0.4285(5) -0.1255(4) 0.8736(4) 0.0329(13) Uani 1 1 d . . .
H12G H 0.4794 -0.1978 0.8750 0.049 Uiso 1 1 calc R . .
H12H H 0.4234 -0.0957 0.8144 0.049 Uiso 1 1 calc R . .
H12I H 0.3368 -0.1447 0.8734 0.049 Uiso 1 1 calc R . .
N130 N 0.4316(4) 0.0705(3) 0.6170(3) 0.0226(9) Uani 1 1 d D . .
H130 H 0.425(5) 0.003(2) 0.591(3) 0.027 Uiso 1 1 d D . .
C131 C 0.2935(5) 0.1069(4) 0.6084(3) 0.0256(11) Uani 1 1 d . . .
C132 C 0.2825(5) 0.2338(4) 0.5938(4) 0.0348(14) Uani 1 1 d . . .
H13A H 0.2967 0.2386 0.5318 0.052 Uiso 1 1 calc R . .
H13B H 0.3514 0.2862 0.6479 0.052 Uiso 1 1 calc R . .
H13C H 0.1923 0.2595 0.5923 0.052 Uiso 1 1 calc R . .
C133 C 0.2542(5) 0.0950(5) 0.6965(4) 0.0348(13) Uani 1 1 d . . .
H13D H 0.2638 0.0125 0.7064 0.052 Uiso 1 1 calc R . .
H13E H 0.1599 0.1150 0.6860 0.052 Uiso 1 1 calc R . .
H13F H 0.3134 0.1498 0.7545 0.052 Uiso 1 1 calc R . .
C134 C 0.2002(5) 0.0241(4) 0.5191(4) 0.0338(13) Uani 1 1 d . . .
H13G H 0.2061 -0.0585 0.5292 0.051 Uiso 1 1 calc R . .
H13H H 0.2271 0.0297 0.4619 0.051 Uiso 1 1 calc R . .
H13I H 0.1069 0.0472 0.5082 0.051 Uiso 1 1 calc R . .
N140 N 0.7376(4) 0.4171(3) 0.8940(3) 0.0202(9) Uani 1 1 d D . .
H140 H 0.702(5) 0.468(3) 0.869(3) 0.024 Uiso 1 1 d D . .
C141 C 0.8840(4) 0.4156(4) 0.9110(3) 0.0215(11) Uani 1 1 d . . .
C142 C 0.9309(5) 0.5397(4) 0.9094(4) 0.0332(13) Uani 1 1 d . . .
H14A H 0.9048 0.5982 0.9576 0.050 Uiso 1 1 calc R . .
H14B H 0.8888 0.5567 0.8440 0.050 Uiso 1 1 calc R . .
H14C H 1.0297 0.5451 0.9255 0.050 Uiso 1 1 calc R . .
C143 C 0.9536(5) 0.3905(4) 1.0126(4) 0.0293(12) Uani 1 1 d . . .
H14D H 0.9402 0.4559 1.0621 0.044 Uiso 1 1 calc R . .
H14E H 1.0508 0.3845 1.0229 0.044 Uiso 1 1 calc R . .
H14F H 0.9146 0.3150 1.0181 0.044 Uiso 1 1 calc R . .
C144 C 0.9177(5) 0.3250(4) 0.8345(4) 0.0312(12) Uani 1 1 d . . .
H14G H 0.8836 0.2450 0.8347 0.047 Uiso 1 1 calc R . .
H14H H 1.0162 0.3265 0.8490 0.047 Uiso 1 1 calc R . .
H14I H 0.8754 0.3444 0.7700 0.047 Uiso 1 1 calc R . .
N150 N 0.8440(4) 0.0490(3) 0.9211(3) 0.0224(9) Uani 1 1 d D . .
H150 H 0.884(4) 0.111(3) 0.941(4) 0.027 Uiso 1 1 d D . .
C151 C 0.9121(5) -0.0640(4) 0.9149(4) 0.0284(12) Uani 1 1 d . . .
C152 C 1.0405(5) -0.0388(5) 0.8955(5) 0.0528(17) Uani 1 1 d . . .
H15A H 1.0194 -0.0124 0.8331 0.079 Uiso 1 1 calc R . .
H15B H 1.0899 -0.1118 0.8924 0.079 Uiso 1 1 calc R . .
H15C H 1.0966 0.0242 0.9484 0.079 Uiso 1 1 calc R . .
C153 C 0.9446(6) -0.1051(5) 1.0124(4) 0.0450(16) Uani 1 1 d . . .
H15D H 0.8600 -0.1222 1.0246 0.067 Uiso 1 1 calc R . .
H15E H 0.9999 -0.0418 1.0654 0.067 Uiso 1 1 calc R . .
H15F H 0.9946 -0.1777 1.0096 0.067 Uiso 1 1 calc R . .
C154 C 0.8238(6) -0.1601(4) 0.8352(4) 0.0400(15) Uani 1 1 d . . .
H15G H 0.7396 -0.1744 0.8488 0.060 Uiso 1 1 calc R . .
H15H H 0.8715 -0.2341 0.8322 0.060 Uiso 1 1 calc R . .
H15I H 0.8026 -0.1347 0.7724 0.060 Uiso 1 1 calc R . .
N160 N 0.6864(4) 0.0668(4) 0.6562(3) 0.0270(10) Uani 1 1 d D . .
H160 H 0.738(4) 0.026(4) 0.683(4) 0.032 Uiso 1 1 d D . .
C161 C 0.7091(5) 0.0940(5) 0.5689(4) 0.0308(12) Uani 1 1 d . . .
C162 C 0.6654(6) 0.2171(5) 0.5556(4) 0.0397(14) Uani 1 1 d . . .
H16A H 0.5685 0.2204 0.5473 0.060 Uiso 1 1 calc R . .
H16B H 0.6821 0.2345 0.4974 0.060 Uiso 1 1 calc R . .
H16C H 0.7170 0.2766 0.6133 0.060 Uiso 1 1 calc R . .
C163 C 0.6343(6) 0.0017(5) 0.4781(4) 0.0477(16) Uani 1 1 d . . .
H16D H 0.5364 0.0064 0.4649 0.072 Uiso 1 1 calc R . .
H16E H 0.6597 -0.0785 0.4886 0.072 Uiso 1 1 calc R . .
H16F H 0.6583 0.0176 0.4221 0.072 Uiso 1 1 calc R . .
C164 C 0.8594(6) 0.0921(5) 0.5863(4) 0.0498(16) Uani 1 1 d . . .
H16G H 0.9074 0.1516 0.6452 0.075 Uiso 1 1 calc R . .
H16H H 0.8797 0.1110 0.5299 0.075 Uiso 1 1 calc R . .
H16I H 0.8890 0.0123 0.5953 0.075 Uiso 1 1 calc R . .
P21 P 0.20226(11) 0.55702(10) 0.49627(8) 0.0177(3) Uani 1 1 d . . .
N21 N 0.1786(4) 0.4349(3) 0.4186(3) 0.0181(9) Uani 1 1 d . . .
P22 P 0.09069(12) 0.42914(10) 0.30887(8) 0.0197(3) Uani 1 1 d . . .
N22 N 0.0869(4) 0.5503(3) 0.2707(3) 0.0193(9) Uani 1 1 d . . .
P23 P 0.15195(11) 0.67251(10) 0.34060(8) 0.0170(3) Uani 1 1 d . . .
N23 N 0.2009(4) 0.6737(3) 0.4537(3) 0.0186(9) Uani 1 1 d . . .
N210 N 0.0874(4) 0.5471(3) 0.5489(3) 0.0230(9) Uani 1 1 d D . .
H210 H 0.029(4) 0.489(3) 0.519(3) 0.028 Uiso 1 1 d D . .
C211 C 0.0647(5) 0.6225(4) 0.6340(3) 0.0292(12) Uani 1 1 d . . .
C212 C 0.1108(6) 0.7506(4) 0.6458(4) 0.0396(14) Uani 1 1 d . . .
H21A H 0.2090 0.7571 0.6593 0.059 Uiso 1 1 calc R . .
H21B H 0.0879 0.7997 0.7003 0.059 Uiso 1 1 calc R . .
H21C H 0.0655 0.7788 0.5854 0.059 Uiso 1 1 calc R . .
C213 C 0.1376(6) 0.5769(5) 0.7259(4) 0.0486(16) Uani 1 1 d . . .
H21D H 0.2357 0.5865 0.7392 0.073 Uiso 1 1 calc R . .
H21E H 0.1105 0.4920 0.7166 0.073 Uiso 1 1 calc R . .
H21F H 0.1139 0.6228 0.7812 0.073 Uiso 1 1 calc R . .
C214 C -0.0854(5) 0.6133(5) 0.6160(4) 0.0442(15) Uani 1 1 d . . .
H21G H -0.1325 0.6427 0.5565 0.066 Uiso 1 1 calc R . .
H21H H -0.1059 0.6617 0.6719 0.066 Uiso 1 1 calc R . .
H21I H -0.1159 0.5294 0.6079 0.066 Uiso 1 1 calc R . .
N220 N -0.0729(4) 0.3945(3) 0.2863(3) 0.0272(10) Uani 1 1 d D . .
H220 H -0.134(4) 0.437(4) 0.260(3) 0.033 Uiso 1 1 d D . .
C221 C -0.1401(5) 0.2867(4) 0.2918(4) 0.0301(12) Uani 1 1 d . . .
C222 C -0.0560(5) 0.2316(5) 0.3753(4) 0.0343(13) Uani 1 1 d . . .
H22A H 0.0234 0.1985 0.3603 0.051 Uiso 1 1 calc R . .
H22B H -0.1107 0.1675 0.3842 0.051 Uiso 1 1 calc R . .
H22C H -0.0263 0.2932 0.4356 0.051 Uiso 1 1 calc R . .
C223 C -0.2705(6) 0.3249(5) 0.3118(5) 0.0519(16) Uani 1 1 d . . .
H22D H -0.2484 0.3852 0.3727 0.078 Uiso 1 1 calc R . .
H22E H -0.3195 0.2551 0.3181 0.078 Uiso 1 1 calc R . .
H22F H -0.3274 0.3588 0.2575 0.078 Uiso 1 1 calc R . .
C224 C -0.1776(6) 0.1958(4) 0.1978(4) 0.0400(15) Uani 1 1 d . . .
H22G H -0.0957 0.1602 0.1888 0.060 Uiso 1 1 calc R . .
H22H H -0.2216 0.2348 0.1430 0.060 Uiso 1 1 calc R . .
H22I H -0.2401 0.1329 0.1999 0.060 Uiso 1 1 calc R . .
N230 N 0.0437(4) 0.7740(3) 0.3083(3) 0.0205(9) Uani 1 1 d D . .
H230 H 0.082(4) 0.841(3) 0.342(3) 0.025 Uiso 1 1 d D . .
C231 C -0.1031(4) 0.7655(4) 0.2880(3) 0.0237(11) Uani 1 1 d . . .
C232 C -0.1718(5) 0.6916(4) 0.1876(4) 0.0320(13) Uani 1 1 d . . .
H23A H -0.1536 0.7303 0.1385 0.048 Uiso 1 1 calc R . .
H23B H -0.2698 0.6846 0.1756 0.048 Uiso 1 1 calc R . .
H23C H -0.1370 0.6116 0.1830 0.048 Uiso 1 1 calc R . .
C233 C -0.1476(5) 0.8927(4) 0.2901(4) 0.0356(13) Uani 1 1 d . . .
H23D H -0.1051 0.9417 0.3557 0.053 Uiso 1 1 calc R . .
H23E H -0.2464 0.8918 0.2736 0.053 Uiso 1 1 calc R . .
H23F H -0.1200 0.9268 0.2423 0.053 Uiso 1 1 calc R . .
C234 C -0.1414(5) 0.7160(5) 0.3649(4) 0.0356(13) Uani 1 1 d . . .
H23G H -0.1003 0.7686 0.4291 0.053 Uiso 1 1 calc R . .
H23H H -0.1087 0.6356 0.3667 0.053 Uiso 1 1 calc R . .
H23I H -0.2402 0.7116 0.3488 0.053 Uiso 1 1 calc R . .
N240 N 0.3432(4) 0.5661(3) 0.5887(3) 0.0208(9) Uani 1 1 d D . .
H240 H 0.336(5) 0.509(3) 0.615(3) 0.025 Uiso 1 1 d D . .
C241 C 0.4810(5) 0.6015(4) 0.5949(3) 0.0232(11) Uani 1 1 d . . .
C242 C 0.5172(5) 0.5434(5) 0.5069(4) 0.0332(13) Uani 1 1 d . . .
H24A H 0.4535 0.5644 0.4482 0.050 Uiso 1 1 calc R . .
H24B H 0.5125 0.4563 0.5007 0.050 Uiso 1 1 calc R . .
H24C H 0.6094 0.5715 0.5140 0.050 Uiso 1 1 calc R . .
C243 C 0.4954(5) 0.7358(4) 0.6088(4) 0.0340(13) Uani 1 1 d . . .
H24D H 0.4791 0.7728 0.6698 0.051 Uiso 1 1 calc R . .
H24E H 0.4293 0.7616 0.5536 0.051 Uiso 1 1 calc R . .
H24F H 0.5871 0.7604 0.6122 0.051 Uiso 1 1 calc R . .
C244 C 0.5738(5) 0.5631(4) 0.6847(4) 0.0344(13) Uani 1 1 d . . .
H24G H 0.5507 0.6020 0.7425 0.052 Uiso 1 1 calc R . .
H24H H 0.6680 0.5864 0.6932 0.052 Uiso 1 1 calc R . .
H24I H 0.5628 0.4759 0.6766 0.052 Uiso 1 1 calc R . .
N250 N 0.1331(4) 0.3139(3) 0.2430(3) 0.0251(10) Uani 1 1 d D . .
H250 H 0.061(4) 0.293(4) 0.195(3) 0.030 Uiso 1 1 d D . .
C251 C 0.2723(5) 0.2836(4) 0.2430(3) 0.0271(11) Uani 1 1 d . . .
C252 C 0.2513(6) 0.1861(4) 0.1525(4) 0.0366(13) Uani 1 1 d . . .
H25A H 0.1904 0.1211 0.1532 0.055 Uiso 1 1 calc R . .
H25B H 0.3388 0.1550 0.1520 0.055 Uiso 1 1 calc R . .
H25C H 0.2113 0.2193 0.0939 0.055 Uiso 1 1 calc R . .
C253 C 0.3484(5) 0.3889(5) 0.2363(4) 0.0392(14) Uani 1 1 d . . .
H25D H 0.3015 0.4150 0.1752 0.059 Uiso 1 1 calc R . .
H25E H 0.4398 0.3676 0.2371 0.059 Uiso 1 1 calc R . .
H25F H 0.3545 0.4540 0.2920 0.059 Uiso 1 1 calc R . .
C254 C 0.3385(5) 0.2346(4) 0.3325(4) 0.0335(13) Uani 1 1 d . . .
H25G H 0.2829 0.1655 0.3328 0.050 Uiso 1 1 calc R . .
H25H H 0.3474 0.2965 0.3909 0.050 Uiso 1 1 calc R . .
H25I H 0.4284 0.2097 0.3325 0.050 Uiso 1 1 calc R . .
N260 N 0.2865(4) 0.7249(3) 0.3236(3) 0.0212(9) Uani 1 1 d D . .
H260 H 0.357(3) 0.737(4) 0.372(3) 0.025 Uiso 1 1 d D . .
C261 C 0.3079(4) 0.7583(4) 0.2378(3) 0.0198(10) Uani 1 1 d . . .
C262 C 0.2117(5) 0.6862(4) 0.1444(3) 0.0270(11) Uani 1 1 d . . .
H26A H 0.1182 0.7008 0.1421 0.040 Uiso 1 1 calc R . .
H26B H 0.2258 0.6009 0.1418 0.040 Uiso 1 1 calc R . .
H26C H 0.2283 0.7101 0.0883 0.040 Uiso 1 1 calc R . .
C263 C 0.4509(5) 0.7324(4) 0.2422(4) 0.0329(12) Uani 1 1 d . . .
H26D H 0.4635 0.6474 0.2427 0.049 Uiso 1 1 calc R . .
H26E H 0.5140 0.7811 0.3020 0.049 Uiso 1 1 calc R . .
H26F H 0.4682 0.7519 0.1849 0.049 Uiso 1 1 calc R . .
C264 C 0.2906(5) 0.8912(4) 0.2406(4) 0.0320(13) Uani 1 1 d . . .
H26G H 0.1968 0.9083 0.2359 0.048 Uiso 1 1 calc R . .
H26H H 0.3117 0.9134 0.1855 0.048 Uiso 1 1 calc R . .
H26I H 0.3521 0.9376 0.3023 0.048 Uiso 1 1 calc R . .

loop_
_atom_site_aniso_label
_atom_site_aniso_U_11
_atom_site_aniso_U_22
_atom_site_aniso_U_33
_atom_site_aniso_U_23
_atom_site_aniso_U_13
_atom_site_aniso_U_12
P11 0.0187(6) 0.0187(6) 0.0108(6) 0.0020(5) 0.0021(5) 0.0009(5)
N11 0.021(2) 0.0210(19) 0.0080(19) 0.0011(15) 0.0040(16) 0.0015(15)
P12 0.0177(6) 0.0196(6) 0.0126(6) 0.0027(5) 0.0027(5) 0.0017(5)
N12 0.024(2) 0.0129(18) 0.015(2) 0.0004(15) 0.0056(16) 0.0017(15)
P13 0.0175(6) 0.0222(6) 0.0109(6) 0.0011(5) 0.0028(5) 0.0003(5)
N13 0.019(2) 0.023(2) 0.012(2) 0.0041(16) 0.0068(16) 0.0050(16)
N110 0.018(2) 0.027(2) 0.013(2) 0.0006(17) 0.0015(16) 0.0053(17)
C111 0.030(3) 0.020(2) 0.013(2) -0.0001(19) 0.005(2) 0.006(2)
C112 0.050(4) 0.028(3) 0.025(3) 0.001(2) 0.009(3) 0.011(2)
C113 0.037(3) 0.027(3) 0.015(2) -0.004(2) 0.008(2) 0.007(2)
C114 0.032(3) 0.040(3) 0.030(3) 0.002(2) 0.014(2) 0.009(2)
N120 0.021(2) 0.024(2) 0.011(2) 0.0051(17) -0.0016(16) 0.0011(17)
C121 0.025(3) 0.028(3) 0.019(3) 0.004(2) 0.006(2) -0.004(2)
C122 0.026(3) 0.041(3) 0.040(3) 0.005(3) 0.018(3) 0.003(2)
C123 0.042(3) 0.046(3) 0.025(3) 0.009(3) 0.013(3) -0.011(3)
C124 0.033(3) 0.031(3) 0.030(3) -0.001(2) 0.008(2) -0.008(2)
N130 0.022(2) 0.023(2) 0.018(2) -0.0010(17) 0.0018(17) 0.0016(18)
C131 0.019(2) 0.036(3) 0.016(2) 0.002(2) 0.001(2) 0.004(2)
C132 0.034(3) 0.036(3) 0.027(3) 0.008(2) -0.002(2) 0.009(2)
C133 0.022(3) 0.056(3) 0.024(3) 0.009(3) 0.005(2) 0.005(2)
C134 0.021(3) 0.043(3) 0.030(3) 0.006(3) 0.000(2) 0.001(2)
N140 0.019(2) 0.023(2) 0.017(2) 0.0071(17) 0.0014(17) 0.0047(16)
C141 0.017(2) 0.023(2) 0.022(3) 0.004(2) 0.003(2) -0.0022(19)
C142 0.025(3) 0.039(3) 0.031(3) 0.010(2) 0.000(2) -0.009(2)
C143 0.024(3) 0.034(3) 0.024(3) 0.005(2) -0.001(2) -0.003(2)
C144 0.028(3) 0.038(3) 0.025(3) 0.004(2) 0.007(2) -0.005(2)
N150 0.021(2) 0.017(2) 0.025(2) -0.0019(18) 0.0048(17) -0.0022(16)
C151 0.027(3) 0.022(2) 0.028(3) -0.001(2) 0.000(2) 0.005(2)
C152 0.032(3) 0.050(4) 0.072(5) -0.006(3) 0.022(3) 0.012(3)
C153 0.054(4) 0.036(3) 0.034(3) 0.004(3) 0.000(3) 0.017(3)
C154 0.046(4) 0.026(3) 0.035(3) -0.003(2) 0.002(3) 0.012(2)
N160 0.022(2) 0.036(2) 0.022(2) 0.0082(19) 0.0039(18) 0.0080(18)
C161 0.028(3) 0.048(3) 0.016(3) 0.003(2) 0.009(2) 0.004(2)
C162 0.041(3) 0.058(4) 0.029(3) 0.021(3) 0.016(3) 0.011(3)
C163 0.049(4) 0.072(4) 0.018(3) -0.004(3) 0.013(3) -0.003(3)
C164 0.043(4) 0.076(4) 0.041(4) 0.015(3) 0.027(3) 0.012(3)
P21 0.0172(6) 0.0233(6) 0.0112(6) 0.0029(5) 0.0029(5) 0.0015(5)
N21 0.023(2) 0.0129(18) 0.014(2) 0.0026(15) 0.0001(16) 0.0035(15)
P22 0.0254(7) 0.0192(6) 0.0124(6) 0.0023(5) 0.0038(5) 0.0023(5)
N22 0.021(2) 0.024(2) 0.0104(19) 0.0018(16) 0.0032(16) -0.0003(16)
P23 0.0174(6) 0.0194(6) 0.0123(6) 0.0028(5) 0.0022(5) 0.0018(5)
N23 0.023(2) 0.021(2) 0.0096(19) -0.0020(16) 0.0056(16) -0.0008(16)
N210 0.017(2) 0.031(2) 0.019(2) -0.0002(18) 0.0074(17) -0.0035(17)
C211 0.031(3) 0.044(3) 0.013(2) -0.001(2) 0.013(2) 0.001(2)
C212 0.047(4) 0.044(3) 0.023(3) -0.010(2) 0.014(3) -0.001(3)
C213 0.058(4) 0.070(4) 0.019(3) 0.007(3) 0.017(3) 0.007(3)
C214 0.035(3) 0.065(4) 0.035(3) -0.002(3) 0.022(3) 0.007(3)
N220 0.024(2) 0.030(2) 0.026(2) 0.0104(19) 0.0019(18) -0.0004(17)
C221 0.027(3) 0.034(3) 0.026(3) 0.011(2) 0.002(2) -0.002(2)
C222 0.035(3) 0.040(3) 0.026(3) 0.016(2) 0.001(2) -0.006(2)
C223 0.038(4) 0.068(4) 0.057(4) 0.030(3) 0.015(3) 0.002(3)
C224 0.044(4) 0.038(3) 0.027(3) 0.007(3) -0.003(3) -0.016(3)
N230 0.020(2) 0.0180(19) 0.022(2) 0.0023(17) 0.0044(17) 0.0004(16)
C231 0.016(2) 0.028(3) 0.025(3) 0.006(2) 0.003(2) 0.007(2)
C232 0.024(3) 0.039(3) 0.027(3) 0.004(2) 0.000(2) 0.006(2)
C233 0.028(3) 0.035(3) 0.038(3) 0.003(2) 0.005(2) 0.014(2)
C234 0.023(3) 0.050(3) 0.037(3) 0.014(3) 0.011(2) 0.008(2)
N240 0.023(2) 0.025(2) 0.015(2) 0.0058(17) 0.0056(17) 0.0007(18)
C241 0.018(2) 0.032(3) 0.014(2) 0.003(2) -0.0018(19) -0.002(2)
C242 0.023(3) 0.049(3) 0.021(3) -0.002(2) 0.003(2) -0.004(2)
C243 0.030(3) 0.036(3) 0.028(3) 0.004(2) 0.001(2) -0.006(2)
C244 0.023(3) 0.047(3) 0.025(3) 0.011(3) -0.006(2) 0.000(2)
N250 0.030(2) 0.025(2) 0.013(2) -0.0024(17) 0.0010(17) 0.0015(18)
C251 0.038(3) 0.027(3) 0.017(3) 0.001(2) 0.011(2) 0.005(2)
C252 0.049(4) 0.037(3) 0.024(3) -0.001(2) 0.016(3) 0.015(3)
C253 0.033(3) 0.049(3) 0.040(3) 0.008(3) 0.018(3) 0.006(3)
C254 0.033(3) 0.038(3) 0.033(3) 0.013(2) 0.012(2) 0.020(2)
N260 0.016(2) 0.029(2) 0.012(2) 0.0026(17) -0.0043(16) -0.0006(17)
C261 0.019(2) 0.026(2) 0.017(2) 0.007(2) 0.0072(19) 0.0042(19)
C262 0.030(3) 0.036(3) 0.019(3) 0.011(2) 0.011(2) 0.006(2)
C263 0.031(3) 0.043(3) 0.029(3) 0.011(2) 0.014(2) 0.000(2)
C264 0.039(3) 0.032(3) 0.031(3) 0.012(2) 0.016(3) 0.003(2)

loop_
_atom_type_symbol
_atom_type_description
_atom_type_scat_dispersion_real
_atom_type_scat_dispersion_imag
_atom_type_scat_source
C C 0.0033 0.0016 'International Tables Vol C Tables 4.2.6.8 and 6.1.1.4'
H H 0.0000 0.0000 'International Tables Vol C Tables 4.2.6.8 and 6.1.1.4'
N N 0.0061 0.0033 'International Tables Vol C Tables 4.2.6.8 and 6.1.1.4'
P P 0.1023 0.0942 'International Tables Vol C Tables 4.2.6.8 and 6.1.1.4'

loop_
_geom_angle_atom_site_label_1
_geom_angle_atom_site_label_2
_geom_angle_atom_site_label_3
_geom_angle
_geom_angle_site_symmetry_1
_geom_angle_site_symmetry_3
_geom_angle_publ_flag
N11 P11 N13 116.43(18) . . ?
N11 P11 N110 114.7(2) . . ?
N13 P11 N110 102.92(19) . . ?
N11 P11 N140 106.59(19) . . ?
N13 P11 N140 113.6(2) . . ?
N110 P11 N140 101.8(2) . . ?
P11 N11 P12 123.4(2) . . ?
N11 P12 N12 115.12(18) . . ?
N11 P12 N150 103.25(19) . . ?
N12 P12 N150 114.8(2) . . ?
N11 P12 N120 115.0(2) . . ?
N12 P12 N120 106.54(19) . . ?
N150 P12 N120 101.6(2) . . ?
P12 N12 P13 120.2(2) . . ?
N13 P13 N12 116.01(19) . . ?
N13 P13 N130 107.29(19) . . ?
N12 P13 N130 113.6(2) . . ?
N13 P13 N160 113.4(2) . . ?
N12 P13 N160 103.9(2) . . ?
N130 P13 N160 101.9(2) . . ?
P13 N13 P11 121.7(2) . . ?
C111 N110 P11 132.7(3) . . ?
N110 C111 C114 107.7(4) . . ?
N110 C111 C113 110.5(4) . . ?
C114 C111 C113 110.1(4) . . ?
N110 C111 C112 109.7(4) . . ?
C114 C111 C112 109.2(4) . . ?
C113 C111 C112 109.6(4) . . ?
C121 N120 P12 127.3(3) . . ?
N120 C121 C124 109.8(4) . . ?
N120 C121 C122 112.1(4) . . ?
C124 C121 C122 110.7(4) . . ?
N120 C121 C123 106.0(4) . . ?
C124 C121 C123 109.3(4) . . ?
C122 C121 C123 108.8(4) . . ?
C131 N130 P13 129.6(3) . . ?
N130 C131 C132 109.7(4) . . ?
N130 C131 C133 112.1(4) . . ?
C132 C131 C133 110.0(4) . . ?
N130 C131 C134 106.3(4) . . ?
C132 C131 C134 109.6(4) . . ?
C133 C131 C134 109.2(4) . . ?
C141 N140 P11 128.1(3) . . ?
N140 C141 C144 112.2(4) . . ?
N140 C141 C142 106.3(4) . . ?
C144 C141 C142 110.3(4) . . ?
N140 C141 C143 109.1(4) . . ?
C144 C141 C143 110.5(4) . . ?
C142 C141 C143 108.3(4) . . ?
C151 N150 P12 131.3(3) . . ?
N150 C151 C152 107.0(4) . . ?
N150 C151 C154 111.0(4) . . ?
C152 C151 C154 110.8(5) . . ?
N150 C151 C153 109.5(4) . . ?
C152 C151 C153 109.7(4) . . ?
C154 C151 C153 108.8(4) . . ?
C161 N160 P13 132.1(3) . . ?
N160 C161 C162 110.4(4) . . ?
N160 C161 C164 106.6(4) . . ?
C162 C161 C164 108.8(5) . . ?
N160 C161 C163 111.3(4) . . ?
C162 C161 C163 109.9(4) . . ?
C164 C161 C163 109.8(5) . . ?
N23 P21 N21 115.22(19) . . ?
N23 P21 N210 114.4(2) . . ?
N21 P21 N210 103.9(2) . . ?
N23 P21 N240 107.44(19) . . ?
N21 P21 N240 113.41(19) . . ?
N210 P21 N240 101.8(2) . . ?
P22 N21 P21 120.3(2) . . ?
N21 P22 N22 115.96(18) . . ?
N21 P22 N250 107.49(19) . . ?
N22 P22 N250 115.5(2) . . ?
N21 P22 N220 113.3(2) . . ?
N22 P22 N220 102.05(19) . . ?
N250 P22 N220 101.7(2) . . ?
P23 N22 P22 122.4(2) . . ?
N22 P23 N23 116.47(19) . . ?
N22 P23 N260 114.8(2) . . ?
N23 P23 N260 103.00(19) . . ?
N22 P23 N230 106.28(19) . . ?
N23 P23 N230 113.9(2) . . ?
N260 P23 N230 101.6(2) . . ?
P21 N23 P23 122.9(2) . . ?
C211 N210 P21 131.7(3) . . ?
N210 C211 C212 111.4(4) . . ?
N210 C211 C214 106.3(4) . . ?
C212 C211 C214 109.4(5) . . ?
N210 C211 C213 110.3(4) . . ?
C212 C211 C213 109.8(4) . . ?
C214 C211 C213 109.6(5) . . ?
C221 N220 P22 130.2(3) . . ?
N220 C221 C224 112.5(4) . . ?
N220 C221 C222 111.7(4) . . ?
C224 C221 C222 110.1(4) . . ?
N220 C221 C223 105.9(4) . . ?
C224 C221 C223 108.1(4) . . ?
C222 C221 C223 108.4(5) . . ?
C231 N230 P23 127.8(3) . . ?
N230 C231 C232 110.3(4) . . ?
N230 C231 C234 111.9(4) . . ?
C232 C231 C234 111.0(4) . . ?
N230 C231 C233 106.0(4) . . ?
C232 C231 C233 108.5(4) . . ?
C234 C231 C233 108.9(4) . . ?
C241 N240 P21 128.9(3) . . ?
N240 C241 C242 112.8(4) . . ?
N240 C241 C243 108.8(4) . . ?
C242 C241 C243 110.2(4) . . ?
N240 C241 C244 106.0(4) . . ?
C242 C241 C244 109.6(4) . . ?
C243 C241 C244 109.3(4) . . ?
C251 N250 P22 127.5(3) . . ?
C253 C251 N250 110.6(4) . . ?
C253 C251 C254 113.5(4) . . ?
N250 C251 C254 107.8(4) . . ?
C253 C251 C252 109.9(4) . . ?
N250 C251 C252 105.0(4) . . ?
C254 C251 C252 109.7(4) . . ?
C261 N260 P23 131.8(3) . . ?
N260 C261 C263 107.1(4) . . ?
N260 C261 C262 111.2(4) . . ?
C263 C261 C262 109.2(4) . . ?
N260 C261 C264 110.4(4) . . ?
C263 C261 C264 109.1(4) . . ?
C262 C261 C264 109.9(4) . . ?

loop_
_geom_bond_atom_site_label_1
_geom_bond_atom_site_label_2
_geom_bond_distance
_geom_bond_site_symmetry_2
_geom_bond_publ_flag
P11 N11 1.563(4) . ?
P11 N13 1.595(4) . ?
P11 N110 1.630(4) . ?
P11 N140 1.645(4) . ?
N11 P12 1.576(4) . ?
P12 N12 1.579(4) . ?
P12 N150 1.634(4) . ?
P12 N120 1.637(4) . ?
N12 P13 1.580(4) . ?
P13 N13 1.575(4) . ?
P13 N130 1.629(4) . ?
P13 N160 1.636(5) . ?
N110 C111 1.461(6) . ?
C111 C114 1.506(7) . ?
C111 C113 1.511(6) . ?
C111 C112 1.519(6) . ?
N120 C121 1.464(6) . ?
C121 C124 1.490(6) . ?
C121 C122 1.510(7) . ?
C121 C123 1.532(7) . ?
N130 C131 1.471(6) . ?
C131 C132 1.503(6) . ?
C131 C133 1.506(7) . ?
C131 C134 1.509(6) . ?
N140 C141 1.467(6) . ?
C141 C144 1.503(7) . ?
C141 C142 1.505(6) . ?
C141 C143 1.523(6) . ?
N150 C151 1.473(6) . ?
C151 C152 1.493(7) . ?
C151 C154 1.498(6) . ?
C151 C153 1.530(8) . ?
N160 C161 1.465(6) . ?
C161 C162 1.506(7) . ?
C161 C164 1.507(7) . ?
C161 C163 1.516(7) . ?
P21 N23 1.574(4) . ?
P21 N21 1.585(3) . ?
P21 N210 1.632(4) . ?
P21 N240 1.644(4) . ?
N21 P22 1.573(4) . ?
P22 N22 1.584(4) . ?
P22 N250 1.625(4) . ?
P22 N220 1.664(4) . ?
N22 P23 1.570(4) . ?
P23 N23 1.576(4) . ?
P23 N260 1.632(4) . ?
P23 N230 1.648(4) . ?
N210 C211 1.461(6) . ?
C211 C212 1.498(7) . ?
C211 C214 1.503(7) . ?
C211 C213 1.515(7) . ?
N220 C221 1.443(6) . ?
C221 C224 1.498(7) . ?
C221 C222 1.513(6) . ?
C221 C223 1.526(8) . ?
N230 C231 1.463(6) . ?
C231 C232 1.502(6) . ?
C231 C234 1.512(7) . ?
C231 C233 1.521(6) . ?
N240 C241 1.462(6) . ?
C241 C242 1.494(7) . ?
C241 C243 1.507(6) . ?
C241 C244 1.514(6) . ?
N250 C251 1.492(6) . ?
C251 C253 1.475(7) . ?
C251 C254 1.493(7) . ?
C251 C252 1.516(6) . ?
N260 C261 1.466(6) . ?
C261 C263 1.503(6) . ?
C261 C262 1.505(6) . ?
C261 C264 1.520(6) . ?
